data_7215412
loop_
_publ_author_name
'Sengupta, Satirtha'
'Goswami, Arijit'
'Ganguly, Sumi'
'Bala, Sukhen'
'Bhunia, Manas Kumar'
'Mondal, Raju'

_publ_section_title
;
 Influence of chloro&#x22EF;chloro interaction and \p--\p stacking in 3D
 supramolecular framework construction
;
_journal_issue 20
_journal_name_full CrystEngComm
_journal_page_first 6136
_journal_paper_doi 10.1039/c1ce05345k
_journal_volume 13
_journal_year 2011
_chemical_formula_sum 'C68 H36 Cl12 N8 O12 Zn4'
_chemical_formula_weight 1843.93
_chemical_name_systematic
;
?
;
_space_group_IT_number 2
_symmetry_cell_setting triclinic
_symmetry_space_group_name_Hall '-P 1'
_symmetry_space_group_name_H-M 'P -1'
_atom_sites_solution_hydrogens geom
_atom_sites_solution_primary direct
_atom_sites_solution_secondary difmap
_audit_creation_method SHELXL-97
_cell_angle_alpha 106.761(3)
_cell_angle_beta 102.853(3)
_cell_angle_gamma 108.249(2)
_cell_formula_units_Z 1
_cell_length_a 10.9481(8)
_cell_length_b 13.2205(9)
_cell_length_c 13.9222(16)
_cell_measurement_reflns_used 7100
_cell_measurement_temperature 120(2)
_cell_measurement_theta_max 26.16
_cell_measurement_theta_min 2.61
_cell_volume 1720.6(3)
_computing_cell_refinement 'Bruker APEX-2'
_computing_data_collection 'Bruker APEX-2'
_computing_data_reduction 'Bruker SHELXTL'
_computing_molecular_graphics 'Bruker SHELXTL'
_computing_publication_material 'Bruker SHELXTL'
_computing_structure_refinement 'SHELXL-97 (Sheldrick, 1997)'
_computing_structure_solution 'SHELXS-97 (Sheldrick, 1990)'
_diffrn_ambient_temperature 120(2)
_diffrn_detector_area_resol_mean 8
_diffrn_measured_fraction_theta_full 0.957
_diffrn_measured_fraction_theta_max 0.957
_diffrn_measurement_device_type 'Bruker APEX-2 CCD area detector'
_diffrn_measurement_method '/w scans'
_diffrn_radiation_monochromator graphite
_diffrn_radiation_source 'fine-focus sealed tube'
_diffrn_radiation_type MoK\a
_diffrn_radiation_wavelength 0.71073
_diffrn_reflns_av_R_equivalents 0.0283
_diffrn_reflns_av_sigmaI/netI 0.0332
_diffrn_reflns_limit_h_max 13
_diffrn_reflns_limit_h_min -14
_diffrn_reflns_limit_k_max 16
_diffrn_reflns_limit_k_min -17
_diffrn_reflns_limit_l_max 18
_diffrn_reflns_limit_l_min -18
_diffrn_reflns_number 23078
_diffrn_reflns_theta_full 27.50
_diffrn_reflns_theta_max 27.50
_diffrn_reflns_theta_min 1.63
_diffrn_standards_decay_% 0
_exptl_absorpt_coefficient_mu 1.914
_exptl_absorpt_correction_T_max 1.0000
_exptl_absorpt_correction_T_min 0.802189
_exptl_absorpt_correction_type multi-scan
_exptl_absorpt_process_details 'SADABS v.2.03 (Bruker, 2001), R(int)=0.0548 before correction'
_exptl_crystal_colour Yellow
_exptl_crystal_density_diffrn 1.780
_exptl_crystal_density_meas ?
_exptl_crystal_density_method 'not measured'
_exptl_crystal_description Block
_exptl_crystal_F_000 920
_exptl_crystal_size_max 0.32
_exptl_crystal_size_mid 0.30
_exptl_crystal_size_min 0.26
_refine_diff_density_max 0.315
_refine_diff_density_min -0.342
_refine_diff_density_rms 0.057
_refine_ls_extinction_method none
_refine_ls_goodness_of_fit_ref 1.061
_refine_ls_hydrogen_treatment constr
_refine_ls_matrix_type full
_refine_ls_number_parameters 469
_refine_ls_number_reflns 7561
_refine_ls_number_restraints 0
_refine_ls_restrained_S_all 1.061
_refine_ls_R_factor_all 0.0436
_refine_ls_R_factor_gt 0.0299
_refine_ls_shift/su_max 0.001
_refine_ls_shift/su_mean 0.000
_refine_ls_structure_factor_coef Fsqd
_refine_ls_weighting_details 'calc w=1/[\s^2^(Fo^2^)+(0.0351P)^2^+0.0000P] where P=(Fo^2^+2Fc^2^)/3'
_refine_ls_weighting_scheme calc
_refine_ls_wR_factor_gt 0.0681
_refine_ls_wR_factor_ref 0.0719
_reflns_number_gt 5957
_reflns_number_total 7561
_reflns_threshold_expression I>2\s(I)
_cod_data_source_file c1ce05345k.txt
_cod_data_source_block 09tba040
_cod_depositor_comments
;
The following automatic conversions were performed:

'_symmetry_cell_setting' value 'Triclinic' changed to 'triclinic'
according to
/usr/data/users/saulius/automatic-downloads/retrospective/RSC/lib/dictionaries/cif_core.dic
dictionary named 'cif_core.dic' version 2.4.2 from 2011-04-26.

Automatic conversion script
Id: cif_fix_values 2281 2013-09-26 08:29:07Z andrius 

The following automatic conversions were performed:

'_exptl_crystal_density_meas' value 'not measured' was changed to '?'
- the value is perceived as not measured.

Automatic conversion script
Id: cif_fix_values 3008 2015-01-20 13:52:24Z robertas 
;
_cod_original_sg_symbol_H-M P-1
_cod_database_code 7215412

loop_
_symmetry_equiv_pos_as_xyz
'x, y, z'
'-x, -y, -z'

loop_
_atom_site_label
_atom_site_type_symbol
_atom_site_fract_x
_atom_site_fract_y
_atom_site_fract_z
_atom_site_U_iso_or_equiv
_atom_site_adp_type
_atom_site_occupancy
_atom_site_symmetry_multiplicity
_atom_site_calc_flag
_atom_site_refinement_flags
Zn1 Zn 0.26171(2) 0.54756(2) 0.422615(19) 0.02959(7) Uani 1 1 d .
Zn2 Zn 0.31502(2) 0.17262(2) 0.243668(18) 0.03146(7) Uani 1 1 d .
Cl1 Cl 0.17239(8) 0.48440(7) 0.09268(6) 0.0664(2) Uani 1 1 d .
Cl2 Cl 0.25170(8) 0.45230(7) -0.11209(5) 0.0680(2) Uani 1 1 d .
Cl3 Cl 0.54667(7) 0.22528(6) 0.00071(6) 0.05928(18) Uani 1 1 d .
Cl4 Cl 0.10124(6) 0.74468(7) 0.24374(6) 0.0661(2) Uani 1 1 d .
Cl5 Cl 0.61486(7) 1.02056(6) 0.31372(6) 0.05561(18) Uani 1 1 d .
Cl6 Cl 0.72631(6) 0.94286(6) 0.49368(5) 0.04948(16) Uani 1 1 d .
O1 O 0.32028(15) 0.49243(13) 0.30025(12) 0.0371(4) Uani 1 1 d .
N1 N 0.23543(18) 0.01765(16) 0.09931(14) 0.0371(4) Uani 1 1 d .
C1 C 0.0389(3) -0.1493(2) -0.0243(2) 0.0536(7) Uani 1 1 d .
H1A H -0.0512 -0.1997 -0.0415 0.064 Uiso 1 1 calc R
O2 O 0.25621(16) 0.30755(13) 0.27512(12) 0.0399(4) Uani 1 1 d .
N2 N 0.11683(17) 0.06998(15) 0.23927(14) 0.0353(4) Uani 1 1 d .
C2 C -0.1373(3) -0.0682(2) 0.2277(2) 0.0563(7) Uani 1 1 d .
H2A H -0.2237 -0.1149 0.2232 0.068 Uiso 1 1 calc R
O3 O 0.59492(15) 0.84757(12) 0.62918(11) 0.0373(4) Uani 1 1 d .
N3 N 0.24371(17) 0.44621(15) 0.51298(13) 0.0314(4) Uani 1 1 d .
C3 C 0.3353(3) 0.3778(2) 0.6396(2) 0.0496(6) Uani 1 1 d .
H3A H 0.4113 0.3772 0.6850 0.059 Uiso 1 1 calc R
O4 O 0.45182(15) 0.66607(12) 0.53196(12) 0.0376(4) Uani 1 1 d .
N4 N 0.04531(17) 0.44726(15) 0.36648(14) 0.0323(4) Uani 1 1 d .
O5 O 0.44690(14) 0.25381(13) 0.18441(11) 0.0360(3) Uani 1 1 d .
C5 C 0.3004(3) -0.0015(2) 0.0295(2) 0.0485(6) Uani 1 1 d .
H5A H 0.3906 0.0492 0.0478 0.058 Uiso 1 1 calc R
O6 O 0.22464(14) 0.68020(12) 0.41006(12) 0.0346(3) Uani 1 1 d .
C6 C 0.1064(3) -0.1666(2) -0.0952(2) 0.0614(8) Uani 1 1 d .
H6A H 0.0622 -0.2279 -0.1614 0.074 Uiso 1 1 calc R
C7 C -0.0594(3) 0.0324(2) 0.3146(2) 0.0522(7) Uani 1 1 d .
H7A H -0.0910 0.0552 0.3705 0.063 Uiso 1 1 calc R
C8 C -0.0870(2) -0.1005(2) 0.1462(2) 0.0500(6) Uani 1 1 d .
H8A H -0.1389 -0.1691 0.0868 0.060 Uiso 1 1 calc R
C9 C 0.2045(3) 0.3091(2) 0.62820(19) 0.0487(6) Uani 1 1 d .
H9A H 0.1916 0.2633 0.6678 0.058 Uiso 1 1 calc R
C10 C 0.4000(2) 0.3463(2) -0.03774(18) 0.0441(6) Uani 1 1 d .
H10A H 0.4275 0.3411 -0.0969 0.053 Uiso 1 1 calc R
C11 C 0.2755(2) 0.7992(2) 0.31519(18) 0.0379(5) Uani 1 1 d .
C12 C -0.1876(2) 0.3897(2) 0.26282(19) 0.0430(6) Uani 1 1 d .
H12A H -0.2509 0.3948 0.2096 0.052 Uiso 1 1 calc R
C13 C 0.3649(2) 0.8785(2) 0.29184(19) 0.0423(6) Uani 1 1 d .
H13A H 0.3332 0.9033 0.2390 0.051 Uiso 1 1 calc R
C14 C -0.0486(2) 0.45402(19) 0.29212(18) 0.0388(5) Uani 1 1 d .
H14A H -0.0198 0.5039 0.2586 0.047 Uiso 1 1 calc R
C15 C 0.0677(2) 0.0994(2) 0.31723(19) 0.0447(6) Uani 1 1 d .
H15A H 0.1212 0.1681 0.3762 0.054 Uiso 1 1 calc R
C16 C 0.2398(3) -0.0927(2) -0.0677(2) 0.0572(7) Uani 1 1 d .
H16A H 0.2883 -0.1040 -0.1140 0.069 Uiso 1 1 calc R
C17 C 0.3156(2) 0.4027(2) -0.01859(18) 0.0439(6) Uani 1 1 d .
C18 C 0.4432(2) 0.2979(2) 0.03059(18) 0.0389(5) Uani 1 1 d .
C19 C -0.2298(2) 0.3180(2) 0.31420(19) 0.0431(6) Uani 1 1 d .
H19A H -0.3226 0.2745 0.2967 0.052 Uiso 1 1 calc R
C20 C 0.1055(2) -0.05626(19) 0.07333(17) 0.0347(5) Uani 1 1 d .
C21 C 0.2817(2) 0.4164(2) 0.07294(18) 0.0392(5) Uani 1 1 d .
C22 C 0.0928(2) 0.3083(2) 0.55832(18) 0.0410(5) Uani 1 1 d .
H22A H 0.0041 0.2633 0.5509 0.049 Uiso 1 1 calc R
C23 C -0.1337(2) 0.3112(2) 0.39183(18) 0.0380(5) Uani 1 1 d .
H23A H -0.1608 0.2628 0.4271 0.046 Uiso 1 1 calc R
C24 C 0.3279(2) 0.36944(18) 0.14429(16) 0.0319(5) Uani 1 1 d .
C25 C 0.5504(2) 0.88711(18) 0.42828(17) 0.0320(5) Uani 1 1 d .
C26 C 0.1160(2) 0.37649(18) 0.49923(16) 0.0302(5) Uani 1 1 d .
C27 C 0.3505(2) 0.4469(2) 0.58226(18) 0.0408(5) Uani 1 1 d .
H27A H 0.4384 0.4960 0.5920 0.049 Uiso 1 1 calc R
C28 C 0.3168(2) 0.75757(17) 0.39404(16) 0.0291(4) Uani 1 1 d .
C30 C 0.5039(2) 0.92169(19) 0.34816(19) 0.0368(5) Uani 1 1 d .
C31 C 0.4074(2) 0.30381(18) 0.12338(16) 0.0318(5) Uani 1 1 d .
C32 C 0.0043(2) 0.37727(18) 0.41700(16) 0.0303(5) Uani 1 1 d .
C34 C 0.0411(2) -0.02969(19) 0.15453(18) 0.0354(5) Uani 1 1 d .
C36 C 0.5046(2) 0.76969(18) 0.54346(16) 0.0288(4) Uani 1 1 d .
C38 C 0.2989(2) 0.39072(19) 0.24731(16) 0.0305(5) Uani 1 1 d .
C39 C 0.4587(2) 0.80592(17) 0.45348(16) 0.0280(4) Uani 1 1 d .

loop_
_atom_site_aniso_label
_atom_site_aniso_U_11
_atom_site_aniso_U_22
_atom_site_aniso_U_33
_atom_site_aniso_U_23
_atom_site_aniso_U_13
_atom_site_aniso_U_12
Zn1 0.02817(13) 0.02713(14) 0.03080(14) 0.01209(11) 0.00940(10) 0.00755(11)
Zn2 0.02926(13) 0.03047(15) 0.02805(14) 0.00876(11) 0.00651(10) 0.00849(11)
Cl1 0.0796(5) 0.0803(5) 0.0635(4) 0.0396(4) 0.0233(4) 0.0528(5)
Cl2 0.0725(5) 0.0713(5) 0.0463(4) 0.0376(4) 0.0033(3) 0.0100(4)
Cl3 0.0566(4) 0.0633(5) 0.0597(4) 0.0149(4) 0.0361(3) 0.0234(4)
Cl4 0.0339(3) 0.0806(5) 0.0852(5) 0.0573(4) 0.0023(3) 0.0146(3)
Cl5 0.0508(4) 0.0589(4) 0.0801(5) 0.0481(4) 0.0378(3) 0.0208(3)
Cl6 0.0283(3) 0.0536(4) 0.0603(4) 0.0274(3) 0.0120(3) 0.0060(3)
O1 0.0423(9) 0.0296(9) 0.0343(8) 0.0070(7) 0.0162(7) 0.0110(7)
N1 0.0357(10) 0.0355(11) 0.0340(10) 0.0080(9) 0.0102(8) 0.0131(9)
C1 0.0453(15) 0.0373(15) 0.0540(17) -0.0003(13) 0.0066(13) 0.0102(12)
O2 0.0496(10) 0.0360(9) 0.0427(9) 0.0193(8) 0.0243(8) 0.0187(8)
N2 0.0302(10) 0.0327(11) 0.0346(10) 0.0079(9) 0.0080(8) 0.0090(8)
C2 0.0365(14) 0.0472(17) 0.077(2) 0.0203(16) 0.0236(14) 0.0078(13)
O3 0.0355(8) 0.0305(8) 0.0309(8) 0.0083(7) -0.0003(7) 0.0060(7)
N3 0.0300(9) 0.0314(10) 0.0315(10) 0.0119(8) 0.0111(8) 0.0107(8)
C3 0.0523(16) 0.0580(17) 0.0451(15) 0.0265(13) 0.0130(12) 0.0273(14)
O4 0.0368(8) 0.0285(9) 0.0360(9) 0.0138(7) 0.0019(7) 0.0050(7)
N4 0.0283(9) 0.0280(10) 0.0343(10) 0.0101(8) 0.0085(8) 0.0070(8)
O5 0.0313(8) 0.0414(9) 0.0366(8) 0.0156(7) 0.0126(7) 0.0151(7)
C5 0.0485(15) 0.0438(15) 0.0469(15) 0.0100(13) 0.0178(12) 0.0167(13)
O6 0.0270(7) 0.0342(9) 0.0468(9) 0.0220(7) 0.0141(7) 0.0107(7)
C6 0.069(2) 0.0502(18) 0.0435(16) -0.0067(13) 0.0121(14) 0.0255(16)
C7 0.0429(14) 0.0566(18) 0.0594(17) 0.0207(15) 0.0258(13) 0.0187(13)
C8 0.0354(13) 0.0349(14) 0.0610(17) 0.0083(13) 0.0098(12) 0.0050(11)
C9 0.0666(18) 0.0492(16) 0.0380(14) 0.0246(13) 0.0208(13) 0.0238(14)
C10 0.0407(13) 0.0439(15) 0.0266(12) 0.0085(11) 0.0109(10) -0.0040(11)
C11 0.0282(11) 0.0373(13) 0.0454(13) 0.0193(11) 0.0063(10) 0.0111(10)
C12 0.0329(12) 0.0385(14) 0.0468(14) 0.0114(12) 0.0021(11) 0.0137(11)
C13 0.0438(14) 0.0463(15) 0.0499(14) 0.0328(13) 0.0182(11) 0.0203(12)
C14 0.0375(13) 0.0335(13) 0.0417(13) 0.0174(11) 0.0073(10) 0.0114(10)
C15 0.0372(13) 0.0445(15) 0.0411(14) 0.0071(12) 0.0137(11) 0.0109(12)
C16 0.0671(19) 0.0533(18) 0.0480(16) 0.0067(14) 0.0241(14) 0.0291(16)
C17 0.0456(14) 0.0389(14) 0.0314(12) 0.0165(11) 0.0046(11) 0.0007(11)
C18 0.0328(12) 0.0366(13) 0.0339(12) 0.0058(11) 0.0125(10) 0.0040(10)
C19 0.0279(12) 0.0387(14) 0.0503(15) 0.0083(12) 0.0109(11) 0.0080(10)
C20 0.0330(12) 0.0271(12) 0.0359(12) 0.0077(10) 0.0038(10) 0.0117(10)
C21 0.0366(12) 0.0361(13) 0.0346(12) 0.0127(11) 0.0054(10) 0.0078(10)
C22 0.0453(14) 0.0378(14) 0.0374(13) 0.0164(11) 0.0171(11) 0.0101(11)
C23 0.0356(12) 0.0373(13) 0.0394(13) 0.0134(11) 0.0184(10) 0.0099(11)
C24 0.0319(11) 0.0276(12) 0.0265(11) 0.0073(9) 0.0063(9) 0.0054(9)
C25 0.0267(11) 0.0304(12) 0.0377(12) 0.0122(10) 0.0122(9) 0.0101(9)
C26 0.0360(12) 0.0254(11) 0.0276(11) 0.0077(9) 0.0141(9) 0.0105(9)
C27 0.0360(12) 0.0480(15) 0.0409(13) 0.0216(12) 0.0116(10) 0.0172(11)
C28 0.0300(11) 0.0256(11) 0.0335(11) 0.0122(9) 0.0126(9) 0.0114(9)
C30 0.0370(12) 0.0332(13) 0.0470(13) 0.0217(11) 0.0211(11) 0.0122(10)
C31 0.0254(10) 0.0310(12) 0.0276(11) 0.0065(10) 0.0070(9) 0.0030(9)
C32 0.0316(11) 0.0259(11) 0.0303(11) 0.0074(9) 0.0134(9) 0.0092(9)
C34 0.0311(11) 0.0271(12) 0.0401(13) 0.0101(10) 0.0034(10) 0.0106(10)
C36 0.0251(10) 0.0311(12) 0.0294(11) 0.0109(10) 0.0101(9) 0.0107(9)
C38 0.0236(10) 0.0353(13) 0.0267(11) 0.0092(10) 0.0046(8) 0.0098(9)
C39 0.0274(10) 0.0256(11) 0.0278(11) 0.0096(9) 0.0088(8) 0.0078(9)

loop_
_atom_type_symbol
_atom_type_description
_atom_type_scat_dispersion_real
_atom_type_scat_dispersion_imag
_atom_type_scat_source
C C 0.0033 0.0016 'International Tables Vol C Tables 4.2.6.8 and 6.1.1.4'
H H 0.0000 0.0000 'International Tables Vol C Tables 4.2.6.8 and 6.1.1.4'
N N 0.0061 0.0033 'International Tables Vol C Tables 4.2.6.8 and 6.1.1.4'
O O 0.0106 0.0060 'International Tables Vol C Tables 4.2.6.8 and 6.1.1.4'
Cl Cl 0.1484 0.1585 'International Tables Vol C Tables 4.2.6.8 and 6.1.1.4'
Zn Zn 0.2839 1.4301 'International Tables Vol C Tables 4.2.6.8 and 6.1.1.4'

loop_
_geom_angle_atom_site_label_1
_geom_angle_atom_site_label_2
_geom_angle_atom_site_label_3
_geom_angle
_geom_angle_site_symmetry_1
_geom_angle_site_symmetry_3
O6 Zn1 O1 104.76(6) . .
O6 Zn1 O4 86.89(6) . .
O1 Zn1 O4 98.14(6) . .
O6 Zn1 N3 140.34(7) . .
O1 Zn1 N3 114.66(7) . .
O4 Zn1 N3 91.60(6) . .
O6 Zn1 N4 89.03(6) . .
O1 Zn1 N4 105.02(7) . .
O4 Zn1 N4 156.76(7) . .
N3 Zn1 N4 77.15(6) . .
O3 Zn2 O5 113.08(6) 2_666 .
O3 Zn2 O2 114.48(6) 2_666 .
O5 Zn2 O2 89.10(6) . .
O3 Zn2 N2 91.25(6) 2_666 .
O5 Zn2 N2 154.87(6) . .
O2 Zn2 N2 86.17(6) . .
O3 Zn2 N1 112.58(6) 2_666 .
O5 Zn2 N1 89.47(7) . .
O2 Zn2 N1 129.22(7) . .
N2 Zn2 N1 74.74(7) . .
C38 O1 Zn1 127.51(14) . .
C5 N1 C20 118.5(2) . .
C5 N1 Zn2 124.49(16) . .
C20 N1 Zn2 116.49(15) . .
C6 C1 C20 119.7(2) . .
C6 C1 H1A 120.2 . .
C20 C1 H1A 120.2 . .
C38 O2 Zn2 123.25(14) . .
C15 N2 C34 119.0(2) . .
C15 N2 Zn2 123.10(15) . .
C34 N2 Zn2 117.88(15) . .
C7 C2 C8 119.7(2) . .
C7 C2 H2A 120.2 . .
C8 C2 H2A 120.2 . .
C36 O3 Zn2 127.17(13) . 2_666
C27 N3 C26 119.30(18) . .
C27 N3 Zn1 123.77(15) . .
C26 N3 Zn1 116.93(13) . .
C27 C3 C9 118.4(2) . .
C27 C3 H3A 120.8 . .
C9 C3 H3A 120.8 . .
C36 O4 Zn1 124.59(13) . .
C14 N4 C32 119.11(18) . .
C14 N4 Zn1 125.70(15) . .
C32 N4 Zn1 115.08(13) . .
C31 O5 Zn2 118.74(13) . .
N1 C5 C16 122.9(3) . .
N1 C5 H5A 118.5 . .
C16 C5 H5A 118.5 . .
C28 O6 Zn1 117.47(12) . .
C1 C6 C16 119.3(3) . .
C1 C6 H6A 120.3 . .
C16 C6 H6A 120.3 . .
C2 C7 C15 118.1(2) . .
C2 C7 H7A 121.0 . .
C15 C7 H7A 121.0 . .
C34 C8 C2 119.1(2) . .
C34 C8 H8A 120.5 . .
C2 C8 H8A 120.5 . .
C22 C9 C3 120.2(2) . .
C22 C9 H9A 119.9 . .
C3 C9 H9A 119.9 . .
C18 C10 C17 119.9(2) . .
C18 C10 H10A 120.0 . .
C17 C10 H10A 120.0 . .
C13 C11 C28 123.4(2) . .
C13 C11 Cl4 118.72(17) . .
C28 C11 Cl4 117.88(16) . .
C19 C12 C14 118.5(2) . .
C19 C12 H12A 120.7 . .
C14 C12 H12A 120.7 . .
C11 C13 C30 118.9(2) . .
C11 C13 H13A 120.5 . .
C30 C13 H13A 120.5 . .
N4 C14 C12 122.5(2) . .
N4 C14 H14A 118.7 . .
C12 C14 H14A 118.7 . .
N2 C15 C7 122.9(2) . .
N2 C15 H15A 118.5 . .
C7 C15 H15A 118.5 . .
C6 C16 C5 118.6(3) . .
C6 C16 H16A 120.7 . .
C5 C16 H16A 120.7 . .
C10 C17 C21 119.9(2) . .
C10 C17 Cl2 118.67(18) . .
C21 C17 Cl2 121.4(2) . .
C10 C18 C31 123.3(2) . .
C10 C18 Cl3 117.81(18) . .
C31 C18 Cl3 118.93(18) . .
C12 C19 C23 119.4(2) . .
C12 C19 H19A 120.3 . .
C23 C19 H19A 120.3 . .
N1 C20 C1 121.0(2) . .
N1 C20 C34 115.30(19) . .
C1 C20 C34 123.7(2) . .
C17 C21 C24 120.4(2) . .
C17 C21 Cl1 118.64(18) . .
C24 C21 Cl1 120.87(18) . .
C9 C22 C26 118.3(2) . .
C9 C22 H22A 120.9 . .
C26 C22 H22A 120.9 . .
C19 C23 C32 119.3(2) . .
C19 C23 H23A 120.4 . .
C32 C23 H23A 120.4 . .
C21 C24 C31 121.2(2) . .
C21 C24 C38 120.5(2) . .
C31 C24 C38 118.28(18) . .
C30 C25 C39 120.96(19) . .
C30 C25 Cl6 117.85(16) . .
C39 C25 Cl6 121.15(15) . .
N3 C26 C22 121.4(2) . .
N3 C26 C32 115.48(17) . .
C22 C26 C32 123.1(2) . .
N3 C27 C3 122.3(2) . .
N3 C27 H27A 118.8 . .
C3 C27 H27A 118.8 . .
O6 C28 C11 119.41(18) . .
O6 C28 C39 123.73(17) . .
C11 C28 C39 116.84(18) . .
C25 C30 C13 120.46(19) . .
C25 C30 Cl5 122.15(17) . .
C13 C30 Cl5 117.39(16) . .
O5 C31 C18 121.4(2) . .
O5 C31 C24 123.45(18) . .
C18 C31 C24 115.09(19) . .
N4 C32 C23 121.11(19) . .
N4 C32 C26 115.21(18) . .
C23 C32 C26 123.68(19) . .
N2 C34 C8 121.2(2) . .
N2 C34 C20 115.08(19) . .
C8 C34 C20 123.7(2) . .
O4 C36 O3 122.70(18) . .
O4 C36 C39 120.06(18) . .
O3 C36 C39 117.23(18) . .
O1 C38 O2 124.3(2) . .
O1 C38 C24 116.41(19) . .
O2 C38 C24 119.32(19) . .
C25 C39 C28 119.35(17) . .
C25 C39 C36 122.63(18) . .
C28 C39 C36 118.00(17) . .

loop_
_geom_bond_atom_site_label_1
_geom_bond_atom_site_label_2
_geom_bond_distance
_geom_bond_site_symmetry_2
Zn1 O6 1.9651(14) .
Zn1 O1 1.9766(15) .
Zn1 O4 2.0680(15) .
Zn1 N3 2.0818(17) .
Zn1 N4 2.1431(17) .
Zn2 O3 1.9591(14) 2_666
Zn2 O5 1.9969(15) .
Zn2 O2 2.0452(15) .
Zn2 N2 2.1452(18) .
Zn2 N1 2.1735(18) .
Cl1 C21 1.730(2) .
Cl2 C17 1.729(2) .
Cl3 C18 1.743(2) .
Cl4 C11 1.740(2) .
Cl5 C30 1.744(2) .
Cl6 C25 1.739(2) .
O1 C38 1.249(2) .
N1 C5 1.339(3) .
N1 C20 1.344(3) .
C1 C6 1.369(4) .
C1 C20 1.388(3) .
C1 H1A 0.9300 .
O2 C38 1.258(2) .
N2 C15 1.329(3) .
N2 C34 1.342(3) .
C2 C7 1.365(4) .
C2 C8 1.385(4) .
C2 H2A 0.9300 .
O3 C36 1.261(2) .
O3 Zn2 1.9591(14) 2_666
N3 C27 1.336(3) .
N3 C26 1.347(3) .
C3 C27 1.373(3) .
C3 C9 1.379(4) .
C3 H3A 0.9300 .
O4 C36 1.254(2) .
N4 C14 1.332(3) .
N4 C32 1.345(3) .
O5 C31 1.298(2) .
C5 C16 1.373(4) .
C5 H5A 0.9300 .
O6 C28 1.304(2) .
C6 C16 1.370(4) .
C6 H6A 0.9300 .
C7 C15 1.382(3) .
C7 H7A 0.9300 .
C8 C34 1.379(3) .
C8 H8A 0.9300 .
C9 C22 1.378(3) .
C9 H9A 0.9300 .
C10 C18 1.371(3) .
C10 C17 1.381(3) .
C10 H10A 0.9300 .
C11 C13 1.364(3) .
C11 C28 1.413(3) .
C12 C19 1.373(3) .
C12 C14 1.385(3) .
C12 H12A 0.9300 .
C13 C30 1.387(3) .
C13 H13A 0.9300 .
C14 H14A 0.9300 .
C15 H15A 0.9300 .
C16 H16A 0.9300 .
C17 C21 1.384(3) .
C18 C31 1.420(3) .
C19 C23 1.376(3) .
C19 H19A 0.9300 .
C20 C34 1.476(3) .
C21 C24 1.399(3) .
C22 C26 1.390(3) .
C22 H22A 0.9300 .
C23 C32 1.389(3) .
C23 H23A 0.9300 .
C24 C31 1.426(3) .
C24 C38 1.504(3) .
C25 C30 1.378(3) .
C25 C39 1.408(3) .
C26 C32 1.483(3) .
C27 H27A 0.9300 .
C28 C39 1.416(3) .
C36 C39 1.506(3) .
